data_1521470
loop_
_publ_author_name
'Kutlu, I.'
'Meyer, G.'

_publ_section_title
;
 Basische Carbonate des Dysprosiums: Dy2 O2 (C O3) und Dy (O H) (C O3)
;
_journal_name_full 'Zeitschrift fuer Anorganische und Allgemeine Chemie'
_journal_page_first 402
_journal_page_last 406
_journal_volume 625
_journal_year 1999
_chemical_formula_sum 'C H Dy O4'
_chemical_name_systematic 'Dy (O H) (C O3)'
_space_group_IT_number 174
_symmetry_space_group_name_Hall 'P -6'
_symmetry_space_group_name_H-M 'P -6'
_cell_angle_alpha 90
_cell_angle_beta 90
_cell_angle_gamma 120
_cell_formula_units_Z 18
_cell_length_a 12.01
_cell_length_b 12.01
_cell_length_c 9.718
_cell_volume 1213.930
_citation_journal_id_ASTM ZAACAB
_cod_data_source_file Kutlu_ZAACAB_1999_875.cif
_cod_data_source_block C1H1Dy1O4
_cod_original_cell_volume 1213.93
_cod_original_formula_sum 'C1 H1 Dy1 O4'
_cod_database_code 1521470

loop_
_symmetry_equiv_pos_as_xyz
x,y,z
-x+y,-x,-z
-y,x-y,z
x,y,-z
-x+y,-x,z
-y,x-y,-z

loop_
_atom_site_label
_atom_site_type_symbol
_atom_site_fract_x
_atom_site_fract_y
_atom_site_fract_z
_atom_site_occupancy
_atom_site_U_iso_or_equiv
C4 C+4 0.4396 0.5702 0.5 1 0.0
O10 O-2 0.4235 0.2691 0.6176 1 0.0
O12 O-2 0.173 0.251 0.6176 1 0.0
O14 O-2 0.3333 0.6667 0.2361 1 0.0
C3 C+4 0.4637 0.247 0 1 0.0
Dy3 Dy+3 0.547 0.1016 0.2468 1 0.0
O3 O-2 0.1718 0.1424 0 1 0.0
O13 O-2 0 0 0.2642 1 0.0
O1 O-2 0.5126 0.7588 0 1 0.0
O15 O-2 0.6667 0.3333 0.2588 1 0.0
O9 O-2 0.5801 0.4284 0.5 1 0.0
C2 C+4 0.0973 0.2012 0 1 0.0
O16 O-2 0.3284 0.0132 0.3234 1 0.0
C6 C+4 0.177 0.2024 0.5 1 0.0
O4 O-2 0.0706 0.2331 0.1142 1 0.0
C5 C+4 0.4709 0.3217 0.5 1 0.0
C1 C+4 0.5153 0.6523 0 1 0.0
Dy2 Dy+3 0.2127 0.4373 0.266 1 0.0
Dy1 Dy+3 0.2303 0.1257 0.2388 1 0.0
O8 O-2 0.4188 0.5171 0.6174 1 0.0
O7 O-2 0.5042 0.701 0.5 1 0.0
O11 O-2 0.1791 0.0914 0.5 1 0.0
O17 O-2 0.6515 -0.0156 0.1734 1 0.0
O2 O-2 0.5196 0.6002 0.1156 1 0.0
O5 O-2 0.5356 0.3716 0 1 0.0
O6 O-2 0.4257 0.1818 0.1136 1 0.0
